data_2219538
loop_
_publ_author_name
'Sundaresan, S.'
'Ramesh, P.'
'Arumugam, N.'
'Raghunathan, R.'
'Ponnuswamy, M. N.'

_publ_section_title
;Ethyl
 1-(4-chlorophenyl)-3-[1-(4-methoxyphenyl)-4-oxo-3-phenylazetidin-2-yl]-2-nitro-2,3,10,10a-tetrahydro-1<i>H</i>,5<i>H</i>-pyrrolo[1,2-<i>b</i>]isoquinoline-10a-carboxylate
;
_journal_coeditor_code CI2676
_journal_issue 10
_journal_name_full 'Acta Crystallographica Section E'
_journal_page_first o2042
_journal_paper_doi 10.1107/S1600536808030961
_journal_volume 64
_journal_year 2008
_chemical_formula_iupac 'C37 H34 Cl N3 O6'
_chemical_formula_moiety 'C37 H34 Cl N3 O6'
_chemical_formula_sum 'C37 H34 Cl N3 O6'
_chemical_formula_weight 652.12
_chemical_name_common
;
Ethyl-1-(4-chlorophenyl)-2-nitro-3-[4-oxo-3-phenyl-1-(4-methoxyphenyl)
azetidine-2-yl]-2,3,10,10a-tetrahydro-1H, 5H-pyrrolo[1,2-b] isoquinoline-10a-
carboxylate
;
_chemical_name_systematic
;
Ethyl 1-(4-chlorophenyl)-3-[1-(4-methoxyphenyl)-4-oxo-3-
phenylazetidin-2-yl]-2-nitro-2,3,10,10a-tetrahydro-1<i>H</i>,5<i>H</i>-
pyrrolo[1,2-<i>b</i>]isoquinoline-10a-carboxylate
;
_space_group_IT_number 14
_symmetry_cell_setting monoclinic
_symmetry_space_group_name_Hall '-P 2yn'
_symmetry_space_group_name_H-M 'P 1 21/n 1'
_atom_sites_solution_hydrogens geom
_atom_sites_solution_primary direct
_atom_sites_solution_secondary difmap
_audit_creation_method SHELXL-97
_cell_angle_alpha 90.00
_cell_angle_beta 100.6380(10)
_cell_angle_gamma 90.00
_cell_formula_units_Z 4
_cell_length_a 9.1723(2)
_cell_length_b 18.0452(4)
_cell_length_c 19.7475(5)
_cell_measurement_reflns_used 5002
_cell_measurement_temperature 293(2)
_cell_measurement_theta_max 24.93
_cell_measurement_theta_min 1.54
_cell_volume 3212.35(13)
_computing_cell_refinement 'SAINT (Bruker, 2004)'
_computing_data_collection 'APEX2 (Bruker, 2004)'
_computing_data_reduction 'SAINT (Bruker, 2004)'
_computing_molecular_graphics 'ORTEP-3 (Farrugia, 1997)'
_computing_publication_material 'SHELXL97 (Sheldrick, 2008) and PLATON (Spek, 2003)'
_computing_structure_refinement 'SHELXL97 (Sheldrick, 2008)'
_computing_structure_solution 'SHELXS97 (Sheldrick, 2008)'
_diffrn_ambient_temperature 293(2)
_diffrn_measured_fraction_theta_full 0.997
_diffrn_measured_fraction_theta_max 0.997
_diffrn_measurement_device_type 'Bruker kappa APEXII area-detector'
_diffrn_measurement_method '\w and \f scans'
_diffrn_radiation_monochromator graphite
_diffrn_radiation_source 'fine-focus sealed tube'
_diffrn_radiation_type MoK\a
_diffrn_radiation_wavelength 0.71073
_diffrn_reflns_av_R_equivalents 0.0338
_diffrn_reflns_av_sigmaI/netI 0.0267
_diffrn_reflns_limit_h_max 10
_diffrn_reflns_limit_h_min -10
_diffrn_reflns_limit_k_max 21
_diffrn_reflns_limit_k_min -20
_diffrn_reflns_limit_l_max 23
_diffrn_reflns_limit_l_min -23
_diffrn_reflns_number 30325
_diffrn_reflns_theta_full 24.93
_diffrn_reflns_theta_max 24.93
_diffrn_reflns_theta_min 1.54
_diffrn_standards_number 0
_exptl_absorpt_coefficient_mu 0.172
_exptl_absorpt_correction_T_max 0.9714
_exptl_absorpt_correction_T_min 0.9632
_exptl_absorpt_correction_type multi-scan
_exptl_absorpt_process_details '(SADABS; Sheldrick, 2001)'
_exptl_crystal_colour Colourless
_exptl_crystal_density_diffrn 1.348
_exptl_crystal_density_method 'not measured'
_exptl_crystal_description Block
_exptl_crystal_F_000 1368
_exptl_crystal_size_max 0.22
_exptl_crystal_size_mid 0.20
_exptl_crystal_size_min 0.17
_refine_diff_density_max 0.338
_refine_diff_density_min -0.270
_refine_ls_extinction_method none
_refine_ls_goodness_of_fit_ref 1.025
_refine_ls_hydrogen_treatment constr
_refine_ls_matrix_type full
_refine_ls_number_parameters 426
_refine_ls_number_reflns 5582
_refine_ls_number_restraints 0
_refine_ls_restrained_S_all 1.025
_refine_ls_R_factor_all 0.0780
_refine_ls_R_factor_gt 0.0469
_refine_ls_shift/su_max 0.001
_refine_ls_shift/su_mean <0.001
_refine_ls_structure_factor_coef Fsqd
_refine_ls_weighting_details 'calc w=1/[\s^2^(Fo^2^)+(0.0537P)^2^+1.5127P] where P=(Fo^2^+2Fc^2^)/3'
_refine_ls_weighting_scheme calc
_refine_ls_wR_factor_gt 0.1142
_refine_ls_wR_factor_ref 0.1351
_reflns_number_gt 3760
_reflns_number_total 5582
_reflns_threshold_expression I>2\s(I)
_cod_data_source_file ci2676.cif
_cod_data_source_block I
_cod_original_sg_symbol_Hall '-P 2yn '
_cod_original_sg_symbol_H-M 'P 21/n'
_cod_database_code 2219538
_cod_database_fobs_code 2219538

loop_
_symmetry_equiv_pos_as_xyz
'x, y, z'
'-x+1/2, y+1/2, -z+1/2'
'-x, -y, -z'
'x-1/2, -y-1/2, z-1/2'

loop_
_atom_site_type_symbol
_atom_site_label
_atom_site_fract_x
_atom_site_fract_y
_atom_site_fract_z
_atom_site_U_iso_or_equiv
_atom_site_adp_type
_atom_site_calc_flag
_atom_site_refinement_flags
_atom_site_occupancy
Cl Cl1 0.26960(11) 0.43479(5) 0.60642(4) 0.0979(3) Uani d . 1
O O1 -0.1144(2) 0.31964(12) 0.15686(11) 0.0870(6) Uani d . 1
O O2 -0.2380(2) 0.31467(12) 0.24445(12) 0.0914(7) Uani d . 1
O O3 -0.2459(3) 0.47487(16) 0.18822(18) 0.1215(11) Uani d . 1
O O4 -0.2416(4) 0.58070(18) 0.23474(14) 0.1523(14) Uani d . 1
O O5 0.3329(2) 0.63293(11) 0.11354(11) 0.0839(6) Uani d . 1
O O6 0.2021(2) 0.31726(12) -0.07279(10) 0.0823(6) Uani d . 1
N N1 0.08498(19) 0.41518(10) 0.21858(10) 0.0468(5) Uani d . 1
C C2 0.2354(3) 0.38685(14) 0.21800(13) 0.0556(6) Uani d . 1
H H2A 0.2891 0.4229 0.1957 0.067 Uiso calc R 1
H H2B 0.2280 0.3416 0.1911 0.067 Uiso calc R 1
C C3 0.3207(3) 0.37143(13) 0.28843(13) 0.0537(6) Uani d . 1
C C4 0.4641(3) 0.39488(18) 0.31274(17) 0.0771(8) Uani d . 1
H H4 0.5137 0.4230 0.2847 0.093 Uiso calc R 1
C C5 0.5336(3) 0.3767(2) 0.3782(2) 0.0940(10) Uani d . 1
H H5 0.6295 0.3934 0.3947 0.113 Uiso calc R 1
C C6 0.4625(4) 0.33415(19) 0.41941(17) 0.0836(9) Uani d . 1
H H6 0.5113 0.3209 0.4633 0.100 Uiso calc R 1
C C7 0.3198(3) 0.31095(14) 0.39631(14) 0.0644(7) Uani d . 1
H H7 0.2714 0.2824 0.4246 0.077 Uiso calc R 1
C C8 0.2481(3) 0.33003(12) 0.33104(13) 0.0499(6) Uani d . 1
C C9 0.0928(3) 0.30842(12) 0.30105(13) 0.0547(6) Uani d . 1
H H9A 0.0441 0.2909 0.3377 0.066 Uiso calc R 1
H H9B 0.0945 0.2678 0.2690 0.066 Uiso calc R 1
C C10 0.0017(2) 0.37342(12) 0.26295(12) 0.0487(6) Uani d . 1
C C11 -0.0500(3) 0.43205(12) 0.31170(13) 0.0513(6) Uani d . 1
H H11 -0.1545 0.4222 0.3132 0.062 Uiso calc R 1
C C12 -0.0423(3) 0.50536(13) 0.27378(13) 0.0551(6) Uani d . 1
H H12 -0.0162 0.5457 0.3070 0.066 Uiso calc R 1
C C13 0.0807(3) 0.49450(12) 0.23229(12) 0.0479(5) Uani d . 1
H H13 0.1747 0.5079 0.2621 0.058 Uiso calc R 1
C C14 -0.1333(3) 0.33509(15) 0.22050(16) 0.0654(7) Uani d . 1
C C15 -0.2295(5) 0.2774(2) 0.1122(2) 0.1293(16) Uani d . 1
H H15A -0.1831 0.2395 0.0886 0.155 Uiso calc R 1
H H15B -0.2911 0.2528 0.1403 0.155 Uiso calc R 1
C C16 -0.3162(5) 0.3200(3) 0.0650(2) 0.163(2) Uani d . 1
H H16A -0.3704 0.3544 0.0880 0.245 Uiso calc R 1
H H16B -0.3846 0.2891 0.0348 0.245 Uiso calc R 1
H H16C -0.2554 0.3467 0.0387 0.245 Uiso calc R 1
C C17 0.0339(3) 0.43451(12) 0.38492(13) 0.0522(6) Uani d . 1
C C18 -0.0165(3) 0.39231(14) 0.43459(14) 0.0624(7) Uani d . 1
H H18 -0.1011 0.3634 0.4220 0.075 Uiso calc R 1
C C19 0.0560(3) 0.39233(16) 0.50219(15) 0.0717(8) Uani d . 1
H H19 0.0207 0.3635 0.5348 0.086 Uiso calc R 1
C C20 0.1801(3) 0.43493(16) 0.52118(14) 0.0677(8) Uani d . 1
C C21 0.2316(3) 0.47828(15) 0.47366(15) 0.0696(7) Uani d . 1
H H21 0.3153 0.5077 0.4869 0.083 Uiso calc R 1
C C22 0.1586(3) 0.47789(14) 0.40612(13) 0.0610(7) Uani d . 1
H H22 0.1938 0.5074 0.3740 0.073 Uiso calc R 1
N N23 -0.1895(3) 0.52072(17) 0.22867(14) 0.0772(8) Uani d . 1
C C24 0.0636(3) 0.54308(12) 0.16801(12) 0.0512(6) Uani d . 1
H H24 -0.0372 0.5412 0.1409 0.061 Uiso calc R 1
C C25 0.1223(3) 0.62490(13) 0.18009(13) 0.0559(6) Uani d . 1
H H25 0.0496 0.6593 0.1546 0.067 Uiso calc R 1
C C26 0.2339(3) 0.60255(14) 0.13526(13) 0.0611(7) Uani d . 1
N N27 0.1771(2) 0.53255(11) 0.12491(10) 0.0555(5) Uani d . 1
C C28 0.1739(3) 0.65324(12) 0.25172(13) 0.0547(6) Uani d . 1
C C29 0.3113(3) 0.63541(14) 0.28979(16) 0.0678(7) Uani d . 1
H H29 0.3770 0.6073 0.2698 0.081 Uiso calc R 1
C C30 0.3525(4) 0.65882(17) 0.35720(18) 0.0828(9) Uani d . 1
H H30 0.4448 0.6456 0.3823 0.099 Uiso calc R 1
C C31 0.2596(4) 0.70088(18) 0.38705(18) 0.0861(9) Uani d . 1
H H31 0.2877 0.7163 0.4325 0.103 Uiso calc R 1
C C32 0.1253(4) 0.72025(16) 0.35001(18) 0.0813(9) Uani d . 1
H H32 0.0616 0.7494 0.3703 0.098 Uiso calc R 1
C C33 0.0822(3) 0.69735(14) 0.28273(16) 0.0665(7) Uani d . 1
H H33 -0.0097 0.7118 0.2579 0.080 Uiso calc R 1
C C34 0.1861(3) 0.47852(13) 0.07403(12) 0.0533(6) Uani d . 1
C C35 0.3076(3) 0.47553(16) 0.04257(15) 0.0700(8) Uani d . 1
H H35 0.3843 0.5094 0.0547 0.084 Uiso calc R 1
C C36 0.3168(3) 0.42258(16) -0.00697(15) 0.0725(8) Uani d . 1
H H36 0.3991 0.4213 -0.0283 0.087 Uiso calc R 1
C C37 0.2053(3) 0.37216(15) -0.02476(13) 0.0596(6) Uani d . 1
C C38 0.0838(3) 0.37514(15) 0.00705(13) 0.0612(7) Uani d . 1
H H38 0.0073 0.3411 -0.0050 0.073 Uiso calc R 1
C C39 0.0741(3) 0.42744(14) 0.05597(13) 0.0573(6) Uani d . 1
H H39 -0.0084 0.4286 0.0772 0.069 Uiso calc R 1
C C40 0.3268(3) 0.30843(19) -0.10496(16) 0.0824(9) Uani d . 1
H H40A 0.3477 0.3545 -0.1256 0.124 Uiso calc R 1
H H40B 0.3062 0.2710 -0.1399 0.124 Uiso calc R 1
H H40C 0.4112 0.2939 -0.0712 0.124 Uiso calc R 1

loop_
_atom_site_aniso_label
_atom_site_aniso_U_11
_atom_site_aniso_U_22
_atom_site_aniso_U_33
_atom_site_aniso_U_12
_atom_site_aniso_U_13
_atom_site_aniso_U_23
Cl1 0.1261(7) 0.1070(6) 0.0593(5) 0.0466(5) 0.0135(5) -0.0010(4)
O1 0.0823(14) 0.1021(16) 0.0680(14) -0.0362(12) -0.0090(11) 0.0012(11)
O2 0.0641(13) 0.0896(15) 0.1228(19) -0.0263(11) 0.0235(12) 0.0104(13)
O3 0.0639(15) 0.0989(19) 0.183(3) -0.0030(13) -0.0253(17) 0.0309(19)
O4 0.183(3) 0.162(3) 0.107(2) 0.128(2) 0.0138(19) 0.0210(18)
O5 0.0955(15) 0.0691(12) 0.0985(16) -0.0293(11) 0.0479(13) -0.0002(11)
O6 0.0805(13) 0.0942(15) 0.0781(14) -0.0059(11) 0.0301(11) -0.0264(11)
N1 0.0446(11) 0.0440(10) 0.0542(12) 0.0015(8) 0.0153(9) 0.0028(8)
C2 0.0516(14) 0.0588(14) 0.0607(16) 0.0085(11) 0.0215(12) -0.0004(12)
C3 0.0449(14) 0.0546(14) 0.0628(16) 0.0097(11) 0.0132(12) -0.0047(12)
C4 0.0477(16) 0.090(2) 0.096(2) 0.0049(14) 0.0180(16) 0.0048(17)
C5 0.0507(18) 0.113(3) 0.109(3) 0.0087(18) -0.0078(19) -0.001(2)
C6 0.075(2) 0.094(2) 0.073(2) 0.0268(18) -0.0099(17) -0.0029(18)
C7 0.0673(18) 0.0575(15) 0.0676(18) 0.0192(13) 0.0107(14) 0.0045(13)
C8 0.0523(14) 0.0401(12) 0.0574(15) 0.0105(10) 0.0102(12) -0.0025(11)
C9 0.0590(15) 0.0438(13) 0.0624(16) 0.0010(11) 0.0135(12) 0.0045(11)
C10 0.0460(13) 0.0449(12) 0.0570(15) -0.0022(10) 0.0147(11) 0.0061(10)
C11 0.0448(13) 0.0510(13) 0.0624(16) 0.0063(10) 0.0210(12) 0.0128(11)
C12 0.0566(15) 0.0506(13) 0.0628(16) 0.0099(11) 0.0235(12) 0.0121(11)
C13 0.0506(13) 0.0434(12) 0.0524(14) 0.0012(10) 0.0165(11) 0.0047(10)
C14 0.0532(16) 0.0605(16) 0.080(2) -0.0077(12) 0.0061(14) 0.0148(14)
C15 0.116(3) 0.118(3) 0.126(3) -0.056(3) -0.049(3) 0.015(3)
C16 0.147(4) 0.197(5) 0.117(4) -0.089(4) -0.054(3) 0.056(4)
C17 0.0563(15) 0.0456(13) 0.0607(16) 0.0136(11) 0.0268(12) 0.0062(11)
C18 0.0636(16) 0.0617(16) 0.0685(18) 0.0128(12) 0.0291(14) 0.0159(13)
C19 0.085(2) 0.0726(18) 0.0664(19) 0.0274(16) 0.0365(17) 0.0206(15)
C20 0.084(2) 0.0662(17) 0.0564(17) 0.0298(16) 0.0217(15) 0.0001(14)
C21 0.081(2) 0.0640(17) 0.0662(19) 0.0074(14) 0.0208(16) -0.0104(14)
C22 0.0775(18) 0.0541(15) 0.0570(17) 0.0032(13) 0.0275(14) -0.0006(12)
N23 0.0689(17) 0.0873(19) 0.0842(19) 0.0343(15) 0.0372(15) 0.0408(15)
C24 0.0510(14) 0.0512(13) 0.0535(14) -0.0018(10) 0.0155(11) 0.0061(11)
C25 0.0631(16) 0.0464(13) 0.0597(16) -0.0005(11) 0.0150(13) 0.0100(11)
C26 0.0712(17) 0.0539(15) 0.0612(16) -0.0088(13) 0.0204(14) 0.0096(12)
N27 0.0630(13) 0.0520(12) 0.0564(13) -0.0118(9) 0.0240(10) 0.0015(9)
C28 0.0599(16) 0.0421(13) 0.0632(16) -0.0049(11) 0.0139(13) 0.0076(11)
C29 0.0655(18) 0.0538(15) 0.084(2) -0.0015(13) 0.0131(16) 0.0007(14)
C30 0.078(2) 0.0727(19) 0.089(2) -0.0049(16) -0.0078(18) -0.0006(17)
C31 0.103(3) 0.075(2) 0.077(2) -0.0136(19) 0.006(2) -0.0069(17)
C32 0.098(2) 0.0653(18) 0.089(2) -0.0054(17) 0.037(2) -0.0132(16)
C33 0.0673(17) 0.0526(15) 0.082(2) 0.0022(13) 0.0190(15) 0.0036(14)
C34 0.0600(15) 0.0546(14) 0.0485(14) -0.0056(11) 0.0181(12) 0.0076(11)
C35 0.0649(17) 0.0724(18) 0.079(2) -0.0210(14) 0.0286(15) -0.0059(15)
C36 0.0656(18) 0.082(2) 0.079(2) -0.0086(15) 0.0366(15) -0.0050(16)
C37 0.0623(16) 0.0672(16) 0.0516(15) -0.0007(13) 0.0166(13) -0.0013(12)
C38 0.0623(16) 0.0690(16) 0.0545(15) -0.0145(13) 0.0163(13) -0.0038(13)
C39 0.0551(15) 0.0685(16) 0.0522(15) -0.0111(12) 0.0203(12) 0.0007(12)
C40 0.079(2) 0.099(2) 0.0722(19) 0.0267(17) 0.0224(16) -0.0084(17)

loop_
_atom_type_symbol
_atom_type_description
_atom_type_scat_dispersion_real
_atom_type_scat_dispersion_imag
_atom_type_scat_source
C C 0.0033 0.0016 'International Tables Vol C Tables 4.2.6.8 and 6.1.1.4'
H H 0.0000 0.0000 'International Tables Vol C Tables 4.2.6.8 and 6.1.1.4'
Cl Cl 0.1484 0.1585 'International Tables Vol C Tables 4.2.6.8 and 6.1.1.4'
N N 0.0061 0.0033 'International Tables Vol C Tables 4.2.6.8 and 6.1.1.4'
O O 0.0106 0.0060 'International Tables Vol C Tables 4.2.6.8 and 6.1.1.4'

loop_
_geom_angle_atom_site_label_1
_geom_angle_atom_site_label_2
_geom_angle_atom_site_label_3
_geom_angle
C14 O1 C15 118.3(3)
C37 O6 C40 118.5(2)
C13 N1 C10 110.93(17)
C13 N1 C2 113.53(18)
C10 N1 C2 114.62(17)
N1 C2 C3 112.88(19)
N1 C2 H2A 109.0
C3 C2 H2A 109.0
N1 C2 H2B 109.0
C3 C2 H2B 109.0
H2A C2 H2B 107.8
C4 C3 C8 119.2(3)
C4 C3 C2 124.7(2)
C8 C3 C2 116.0(2)
C5 C4 C3 120.1(3)
C5 C4 H4 120.0
C3 C4 H4 120.0
C6 C5 C4 120.3(3)
C6 C5 H5 119.8
C4 C5 H5 119.8
C5 C6 C7 120.3(3)
C5 C6 H6 119.8
C7 C6 H6 119.8
C6 C7 C8 119.8(3)
C6 C7 H7 120.1
C8 C7 H7 120.1
C7 C8 C3 120.2(2)
C7 C8 C9 124.2(2)
C3 C8 C9 115.6(2)
C8 C9 C10 112.61(18)
C8 C9 H9A 109.1
C10 C9 H9A 109.1
C8 C9 H9B 109.1
C10 C9 H9B 109.1
H9A C9 H9B 107.8
N1 C10 C14 111.3(2)
N1 C10 C9 112.56(18)
C14 C10 C9 103.48(18)
N1 C10 C11 105.68(17)
C14 C10 C11 109.7(2)
C9 C10 C11 114.24(19)
C17 C11 C12 112.5(2)
C17 C11 C10 116.85(18)
C12 C11 C10 103.73(18)
C17 C11 H11 107.8
C12 C11 H11 107.8
C10 C11 H11 107.8
N23 C12 C13 112.3(2)
N23 C12 C11 109.4(2)
C13 C12 C11 104.96(18)
N23 C12 H12 110.0
C13 C12 H12 110.0
C11 C12 H12 110.0
N1 C13 C12 105.89(17)
N1 C13 C24 114.29(19)
C12 C13 C24 113.61(18)
N1 C13 H13 107.6
C12 C13 H13 107.6
C24 C13 H13 107.6
O2 C14 O1 124.0(3)
O2 C14 C10 123.2(3)
O1 C14 C10 112.3(2)
C16 C15 O1 112.9(3)
C16 C15 H15A 109.0
O1 C15 H15A 109.0
C16 C15 H15B 109.0
O1 C15 H15B 109.0
H15A C15 H15B 107.8
C15 C16 H16A 109.5
C15 C16 H16B 109.5
H16A C16 H16B 109.5
C15 C16 H16C 109.5
H16A C16 H16C 109.5
H16B C16 H16C 109.5
C22 C17 C18 117.5(2)
C22 C17 C11 123.6(2)
C18 C17 C11 119.0(2)
C19 C18 C17 121.4(3)
C19 C18 H18 119.3
C17 C18 H18 119.3
C20 C19 C18 119.6(3)
C20 C19 H19 120.2
C18 C19 H19 120.2
C19 C20 C21 120.5(3)
C19 C20 Cl1 119.1(2)
C21 C20 Cl1 120.3(3)
C20 C21 C22 119.5(3)
C20 C21 H21 120.3
C22 C21 H21 120.3
C21 C22 C17 121.5(2)
C21 C22 H22 119.3
C17 C22 H22 119.3
O4 N23 O3 124.0(3)
O4 N23 C12 116.1(3)
O3 N23 C12 119.9(2)
N27 C24 C13 115.53(19)
N27 C24 C25 87.13(16)
C13 C24 C25 115.6(2)
N27 C24 H24 112.1
C13 C24 H24 112.1
C25 C24 H24 112.1
C28 C25 C26 120.7(2)
C28 C25 C24 120.22(19)
C26 C25 C24 84.93(18)
C28 C25 H25 109.6
C26 C25 H25 109.6
C24 C25 H25 109.6
O5 C26 N27 131.2(3)
O5 C26 C25 135.7(2)
N27 C26 C25 93.04(19)
C26 N27 C34 132.3(2)
C26 N27 C24 94.87(18)
C34 N27 C24 129.76(19)
C33 C28 C29 117.6(3)
C33 C28 C25 120.3(2)
C29 C28 C25 122.2(2)
C30 C29 C28 120.8(3)
C30 C29 H29 119.6
C28 C29 H29 119.6
C31 C30 C29 120.6(3)
C31 C30 H30 119.7
C29 C30 H30 119.7
C30 C31 C32 119.4(3)
C30 C31 H31 120.3
C32 C31 H31 120.3
C31 C32 C33 120.9(3)
C31 C32 H32 119.6
C33 C32 H32 119.6
C32 C33 C28 120.7(3)
C32 C33 H33 119.7
C28 C33 H33 119.7
C35 C34 C39 119.0(2)
C35 C34 N27 120.5(2)
C39 C34 N27 120.5(2)
C34 C35 C36 120.5(2)
C34 C35 H35 119.7
C36 C35 H35 119.7
C37 C36 C35 120.2(2)
C37 C36 H36 119.9
C35 C36 H36 119.9
C36 C37 O6 125.5(2)
C36 C37 C38 119.1(2)
O6 C37 C38 115.4(2)
C39 C38 C37 120.9(2)
C39 C38 H38 119.6
C37 C38 H38 119.6
C38 C39 C34 120.2(2)
C38 C39 H39 119.9
C34 C39 H39 119.9
O6 C40 H40A 109.5
O6 C40 H40B 109.5
H40A C40 H40B 109.5
O6 C40 H40C 109.5
H40A C40 H40C 109.5
H40B C40 H40C 109.5

loop_
_geom_bond_atom_site_label_1
_geom_bond_atom_site_label_2
_geom_bond_distance
Cl1 C20 1.731(3)
O1 C14 1.329(3)
O1 C15 1.460(4)
O2 C14 1.204(3)
O3 N23 1.199(4)
O4 N23 1.198(3)
O5 C26 1.205(3)
O6 C37 1.368(3)
O6 C40 1.416(3)
N1 C13 1.459(3)
N1 C10 1.472(3)
N1 C2 1.473(3)
C2 C3 1.491(3)
C2 H2A 0.97
C2 H2B 0.97
C3 C4 1.381(4)
C3 C8 1.384(3)
C4 C5 1.372(4)
C4 H4 0.93
C5 C6 1.368(5)
C5 H5 0.93
C6 C7 1.370(4)
C6 H6 0.93
C7 C8 1.378(3)
C7 H7 0.93
C8 C9 1.490(3)
C9 C10 1.552(3)
C9 H9A 0.97
C9 H9B 0.97
C10 C14 1.527(4)
C10 C11 1.562(3)
C11 C17 1.508(3)
C11 C12 1.528(3)
C11 H11 0.98
C12 N23 1.500(4)
C12 C13 1.524(3)
C12 H12 0.98
C13 C24 1.527(3)
C13 H13 0.98
C15 C16 1.347(5)
C15 H15A 0.97
C15 H15B 0.97
C16 H16A 0.96
C16 H16B 0.96
C16 H16C 0.96
C17 C22 1.385(4)
C17 C18 1.387(3)
C18 C19 1.377(4)
C18 H18 0.93
C19 C20 1.368(4)
C19 H19 0.93
C20 C21 1.371(4)
C21 C22 1.378(4)
C21 H21 0.93
C22 H22 0.93
C24 N27 1.474(3)
C24 C25 1.575(3)
C24 H24 0.98
C25 C28 1.496(3)
C25 C26 1.526(4)
C25 H25 0.98
C26 N27 1.367(3)
N27 C34 1.413(3)
C28 C33 1.381(4)
C28 C29 1.381(4)
C29 C30 1.381(4)
C29 H29 0.93
C30 C31 1.354(5)
C30 H30 0.93
C31 C32 1.357(4)
C31 H31 0.93
C32 C33 1.378(4)
C32 H32 0.93
C33 H33 0.93
C34 C35 1.374(3)
C34 C39 1.377(3)
C35 C36 1.381(4)
C35 H35 0.93
C36 C37 1.365(4)
C36 H36 0.93
C37 C38 1.378(3)
C38 C39 1.365(3)
C38 H38 0.93
C39 H39 0.93
C40 H40A 0.96
C40 H40B 0.96
C40 H40C 0.96

loop_
_geom_hbond_atom_site_label_D
_geom_hbond_atom_site_label_H
_geom_hbond_atom_site_label_A
_geom_hbond_site_symmetry_A
_geom_hbond_distance_DH
_geom_hbond_distance_HA
_geom_hbond_distance_DA
_geom_hbond_angle_DHA
C2 H2A N27 . 0.97 2.53 3.196(3) 126
C24 H24 O3 . 0.98 2.58 3.186(3) 121
C25 H25 O6 3_565 0.98 2.60 3.479(3) 150
C35 H35 O5 . 0.93 2.60 3.157(3) 119
C40 H40A O4 3_565 0.96 2.49 3.232(4) 134

loop_
_geom_torsion_atom_site_label_1
_geom_torsion_atom_site_label_2
_geom_torsion_atom_site_label_3
_geom_torsion_atom_site_label_4
_geom_torsion
C13 N1 C2 C3 82.0(2)
C10 N1 C2 C3 -46.9(3)
N1 C2 C3 C4 -131.6(3)
N1 C2 C3 C8 48.9(3)
C8 C3 C4 C5 0.5(4)
C2 C3 C4 C5 -179.0(3)
C3 C4 C5 C6 1.2(5)
C4 C5 C6 C7 -1.8(5)
C5 C6 C7 C8 0.6(4)
C6 C7 C8 C3 1.1(4)
C6 C7 C8 C9 -179.4(2)
C4 C3 C8 C7 -1.6(3)
C2 C3 C8 C7 177.9(2)
C4 C3 C8 C9 178.8(2)
C2 C3 C8 C9 -1.6(3)
C7 C8 C9 C10 135.8(2)
C3 C8 C9 C10 -44.7(3)
C13 N1 C10 C14 115.2(2)
C2 N1 C10 C14 -114.6(2)
C13 N1 C10 C9 -129.2(2)
C2 N1 C10 C9 1.0(3)
C13 N1 C10 C11 -3.9(2)
C2 N1 C10 C11 126.3(2)
C8 C9 C10 N1 44.5(3)
C8 C9 C10 C14 164.7(2)
C8 C9 C10 C11 -76.0(2)
N1 C10 C11 C17 -103.8(2)
C14 C10 C11 C17 136.2(2)
C9 C10 C11 C17 20.5(3)
N1 C10 C11 C12 20.6(2)
C14 C10 C11 C12 -99.4(2)
C9 C10 C11 C12 144.93(19)
C17 C11 C12 N23 -141.4(2)
C10 C11 C12 N23 91.4(2)
C17 C11 C12 C13 97.9(2)
C10 C11 C12 C13 -29.3(2)
C10 N1 C13 C12 -14.7(2)
C2 N1 C13 C12 -145.46(19)
C10 N1 C13 C24 -140.51(19)
C2 N1 C13 C24 88.7(2)
N23 C12 C13 N1 -91.3(2)
C11 C12 C13 N1 27.5(2)
N23 C12 C13 C24 35.0(3)
C11 C12 C13 C24 153.8(2)
C15 O1 C14 O2 2.1(4)
C15 O1 C14 C10 175.0(3)
N1 C10 C14 O2 -159.7(2)
C9 C10 C14 O2 79.2(3)
C11 C10 C14 O2 -43.1(3)
N1 C10 C14 O1 27.3(3)
C9 C10 C14 O1 -93.8(2)
C11 C10 C14 O1 143.9(2)
C14 O1 C15 C16 103.2(5)
C12 C11 C17 C22 -30.5(3)
C10 C11 C17 C22 89.3(3)
C12 C11 C17 C18 148.4(2)
C10 C11 C17 C18 -91.8(2)
C22 C17 C18 C19 -1.2(3)
C11 C17 C18 C19 179.8(2)
C17 C18 C19 C20 0.2(4)
C18 C19 C20 C21 0.9(4)
C18 C19 C20 Cl1 179.67(19)
C19 C20 C21 C22 -0.9(4)
Cl1 C20 C21 C22 -179.73(19)
C20 C21 C22 C17 -0.1(4)
C18 C17 C22 C21 1.1(3)
C11 C17 C22 C21 -180.0(2)
C13 C12 N23 O4 -115.0(3)
C11 C12 N23 O4 128.8(3)
C13 C12 N23 O3 63.0(3)
C11 C12 N23 O3 -53.2(3)
N1 C13 C24 N27 -56.2(3)
C12 C13 C24 N27 -177.9(2)
N1 C13 C24 C25 -155.91(19)
C12 C13 C24 C25 82.4(3)
N27 C24 C25 C28 -123.9(2)
C13 C24 C25 C28 -6.9(3)
N27 C24 C25 C26 -1.17(17)
C13 C24 C25 C26 115.9(2)
C28 C25 C26 O5 -58.7(4)
C24 C25 C26 O5 179.0(3)
C28 C25 C26 N27 123.6(2)
C24 C25 C26 N27 1.27(19)
O5 C26 N27 C34 -18.2(5)
C25 C26 N27 C34 159.6(3)
O5 C26 N27 C24 -179.2(3)
C25 C26 N27 C24 -1.4(2)
C13 C24 N27 C26 -115.8(2)
C25 C24 N27 C26 1.31(19)
C13 C24 N27 C34 82.5(3)
C25 C24 N27 C34 -160.4(2)
C26 C25 C28 C33 156.5(2)
C24 C25 C28 C33 -100.4(3)
C26 C25 C28 C29 -25.0(3)
C24 C25 C28 C29 78.0(3)
C33 C28 C29 C30 2.3(4)
C25 C28 C29 C30 -176.2(2)
C28 C29 C30 C31 -1.1(5)
C29 C30 C31 C32 -0.3(5)
C30 C31 C32 C33 0.4(5)
C31 C32 C33 C28 0.9(4)
C29 C28 C33 C32 -2.2(4)
C25 C28 C33 C32 176.3(2)
C26 N27 C34 C35 29.3(4)
C24 N27 C34 C35 -175.7(2)
C26 N27 C34 C39 -151.7(3)
C24 N27 C34 C39 3.3(4)
C39 C34 C35 C36 0.7(4)
N27 C34 C35 C36 179.7(3)
C34 C35 C36 C37 -0.6(5)
C35 C36 C37 O6 -179.9(3)
C35 C36 C37 C38 0.3(4)
C40 O6 C37 C36 3.4(4)
C40 O6 C37 C38 -176.7(2)
C36 C37 C38 C39 -0.2(4)
O6 C37 C38 C39 179.9(2)
C37 C38 C39 C34 0.4(4)
C35 C34 C39 C38 -0.6(4)
N27 C34 C39 C38 -179.6(2)
